data_7246933
loop_
_publ_author_name
'Gao, Lijie'
'Wang, Meng'
'Li, Shuyu'
'Chen, Kui'
'Zhou, Lina'
'Li, Xin'
'Wang, Na'
'Huang, Xin'
'Hao, Hongxun'
'Wang, Ting'

_publ_section_title
;
 Real-time fluorescence visualization of the evaporation crystallization
 process based on the AIEE mechanism
;
_journal_issue 28
_journal_name_full CrystEngComm
_journal_page_first 4064
_journal_page_last 4075
_journal_paper_doi 10.1039/D3CE00232B
_journal_volume 25
_journal_year 2023
_chemical_absolute_configuration unk
_chemical_formula_moiety 'C10 H11 N O4'
_chemical_formula_sum 'C10 H11 N O4'
_chemical_formula_weight 209.20
_chemical_name_systematic 'Dimethyl 5-aminoisophthalate'
_space_group_crystal_system monoclinic
_space_group_IT_number 7
_space_group_name_Hall 'P -2yac'
_space_group_name_H-M_alt 'P 1 n 1'
_atom_sites_solution_hydrogens mixed
_atom_sites_solution_primary dual
_audit_creation_date 2022-07-18
_audit_creation_method
;
Olex2 1.5
(compiled 2022.04.07 svn.rca3783a0 for OlexSys, GUI svn.r6498)
;
_audit_update_record
;
2023-04-04 deposited with the CCDC.	2023-06-13 downloaded from the CCDC.
;
_cell_angle_alpha 90
_cell_angle_beta 106.084(13)
_cell_angle_gamma 90
_cell_formula_units_Z 2
_cell_length_a 9.5646(11)
_cell_length_b 3.7993(5)
_cell_length_c 13.5636(17)
_cell_measurement_reflns_used 2710
_cell_measurement_temperature 113.15
_cell_measurement_theta_max 32.6000
_cell_measurement_theta_min 2.2910
_cell_volume 473.59(11)
_computing_cell_refinement 'CrysAlisPro 1.171.42.49 (Rigaku OD, 2022)'
_computing_data_collection 'CrysAlisPro 1.171.42.49 (Rigaku OD, 2022)'
_computing_data_reduction 'CrysAlisPro 1.171.42.49 (Rigaku OD, 2022)'
_computing_molecular_graphics 'Olex2 1.5 (Dolomanov et al., 2009)'
_computing_publication_material 'Olex2 1.5 (Dolomanov et al., 2009)'
_computing_structure_refinement 'SHELXL 2018/3 (Sheldrick, 2015)'
_computing_structure_solution 'SHELXT  (Sheldrick, 2015)'
_diffrn_ambient_temperature 113.15
_diffrn_measured_fraction_theta_full 0.998
_diffrn_measured_fraction_theta_max 0.933
_diffrn_measurement_details
;
List of Runs (angles in degrees, time in seconds):

  # Type    Start    End  Width  t~exp~   \w     \q     \k     \f   Frames
#--------------------------------------------------------------------------
  1  \w   -115.00  65.00   2.00    2.00    --  -25.00  45.00   0.00   90
  2  \w   -115.00  45.00   2.00    2.00    --  -25.00  45.00  90.00   80
  3  \w   -115.00  25.00   2.00    2.00    --  -25.00  45.00 180.00   70
;
_diffrn_measurement_device 'abstract diffractometer'
_diffrn_measurement_device_type 'Rigaku mm007 Saturn70'
_diffrn_measurement_method '\w scans'
_diffrn_radiation_type MoK\a
_diffrn_radiation_wavelength 0.71073
_diffrn_reflns_av_unetI/netI 0.0346
_diffrn_reflns_Laue_measured_fraction_full 0.998
_diffrn_reflns_Laue_measured_fraction_max 0.933
_diffrn_reflns_limit_h_max 14
_diffrn_reflns_limit_h_min -14
_diffrn_reflns_limit_k_max 5
_diffrn_reflns_limit_k_min -5
_diffrn_reflns_limit_l_max 20
_diffrn_reflns_limit_l_min -20
_diffrn_reflns_number 2785
_diffrn_reflns_point_group_measured_fraction_full 0.559
_diffrn_reflns_point_group_measured_fraction_max 0.506
_diffrn_reflns_theta_full 25.242
_diffrn_reflns_theta_max 32.835
_diffrn_reflns_theta_min 2.331
_exptl_absorpt_coefficient_mu 0.115
_exptl_absorpt_correction_T_max 1.00000
_exptl_absorpt_correction_T_min 0.53702
_exptl_absorpt_correction_type multi-scan
_exptl_absorpt_process_details 'CrysAlisPro 1.171.42.49 (Rigaku Oxford Diffraction, 2022)'
_exptl_crystal_density_diffrn 1.467
_exptl_crystal_description block
_exptl_crystal_F_000 220
_exptl_crystal_size_max 0.24
_exptl_crystal_size_mid 0.22
_exptl_crystal_size_min 0.18
_refine_diff_density_max 0.554
_refine_diff_density_min -0.690
_refine_diff_density_rms 0.184
_refine_ls_abs_structure_details
;
 Flack x determined using 348 quotients [(I+)-(I-)]/[(I+)+(I-)]
 (Parsons, Flack and Wagner, Acta Cryst. B69 (2013) 249-259).
;
_refine_ls_abs_structure_Flack 1.9(10)
_refine_ls_extinction_method none
_refine_ls_goodness_of_fit_ref 1.049
_refine_ls_hydrogen_treatment constr
_refine_ls_matrix_type full
_refine_ls_number_parameters 140
_refine_ls_number_reflns 2785
_refine_ls_number_restraints 2
_refine_ls_restrained_S_all 1.048
_refine_ls_R_factor_all 0.0722
_refine_ls_R_factor_gt 0.0637
_refine_ls_shift/su_max 0.000
_refine_ls_shift/su_mean 0.000
_refine_ls_structure_factor_coef Fsqd
_refine_ls_weighting_details 'w=1/[\s^2^(Fo^2^)+(0.1404P)^2^] where P=(Fo^2^+2Fc^2^)/3'
_refine_ls_weighting_scheme calc
_refine_ls_wR_factor_gt 0.1799
_refine_ls_wR_factor_ref 0.1842
_reflns_Friedel_coverage 0.084
_reflns_Friedel_fraction_full 0.119
_reflns_Friedel_fraction_max 0.078
_reflns_number_gt 2361
_reflns_number_total 2785
_reflns_threshold_expression 'I > 2\s(I)'
_twin_special_details
;
Component 2 rotated by 179.9695\% 
around [0.71 0.00 -0.71] (reciprocal) or [0.94 -0.00 -0.35] (direct)
;
_cod_data_source_file d3ce00232b6.cif
_cod_data_source_block r20220718a_twin1_hklf4
_cod_depositor_comments 'Adding full bibliography for 7246933--7246934.cif.'
_cod_database_code 7246933
_shelx_shelxl_version_number 2018/3
_shelx_space_group_comment
;
The symmetry employed for this shelxl refinement is uniquely defined
by the following loop, which should always be used as a source of
symmetry information in preference to the above space-group names.
They are only intended as comments.
;
_shelx_estimated_absorpt_t_max 0.980
_shelx_estimated_absorpt_t_min 0.973
_olex2_refinement_description
;
1. Twinned data refinement
 Scales: 0.588(3)
 0.412(3)
2. Fixed Uiso
 At 1.2 times of:
  All C(H) groups, All N(H,H) groups
 At 1.5 times of:
  All C(H,H,H) groups
3.a Rotating group:
 N1(H1A,H1B)
3.b Aromatic/amide H refined with riding coordinates:
 C2(H2), C4(H4), C6(H6)
3.c Idealised Me refined as rotating group:
 C8(H8A,H8B,H8C), C10(H10A,H10B,H10C)
;
_olex2_submission_special_instructions 'No special instructions were received'
_oxdiff_exptl_absorpt_empirical_details
;
Empirical correction (ABSPACK) includes:
- Absorption correction using spherical harmonics
- Frame scaling
;

loop_
_space_group_symop_operation_xyz
'x, y, z'
'x+1/2, -y, z+1/2'

loop_
_atom_site_label
_atom_site_type_symbol
_atom_site_fract_x
_atom_site_fract_y
_atom_site_fract_z
_atom_site_U_iso_or_equiv
_atom_site_adp_type
_atom_site_occupancy
_atom_site_site_symmetry_order
_atom_site_calc_flag
_atom_site_refinement_flags_posn
_atom_site_refinement_flags_adp
_atom_site_refinement_flags_occupancy
_atom_site_disorder_assembly
_atom_site_disorder_group
O1 O 0.2011(3) 0.1036(9) 0.4058(2) 0.0263(7) Uani 1 1 d . . . . .
O2 O 0.2561(3) -0.0489(8) 0.5711(2) 0.0210(6) Uani 1 1 d . . . . .
O3 O 0.6067(3) 0.6481(9) 0.2815(2) 0.0239(7) Uani 1 1 d . . . . .
O4 O 0.8304(3) 0.5073(8) 0.3755(2) 0.0188(6) Uani 1 1 d . . . . .
N1 N 0.7895(4) 0.0996(11) 0.7128(3) 0.0262(8) Uani 1 1 d . . . . .
H1A H 0.743906 0.019589 0.754605 0.031 Uiso 1 1 d R U . . .
H1B H 0.850331 -0.056158 0.704136 0.031 Uiso 1 1 d R U . . .
C1 C 0.6911(3) 0.1729(9) 0.6203(3) 0.0148(7) Uani 1 1 d . . . . .
C2 C 0.5438(4) 0.0898(10) 0.6029(3) 0.0145(6) Uani 1 1 d . . . . .
H2 H 0.510709 -0.015670 0.655823 0.017 Uiso 1 1 calc R U . . .
C3 C 0.4460(3) 0.1608(9) 0.5086(3) 0.0125(6) Uani 1 1 d . . . . .
C4 C 0.4917(3) 0.3126(9) 0.4297(3) 0.0131(6) Uani 1 1 d . . . . .
H4 H 0.423971 0.364783 0.365639 0.016 Uiso 1 1 calc R U . . .
C5 C 0.6384(3) 0.3865(9) 0.4465(3) 0.0127(6) Uani 1 1 d . . . . .
C6 C 0.7367(4) 0.3208(10) 0.5399(3) 0.0151(7) Uani 1 1 d . . . . .
H6 H 0.836559 0.376413 0.549989 0.018 Uiso 1 1 calc R U . . .
C7 C 0.2892(3) 0.0729(10) 0.4881(3) 0.0149(7) Uani 1 1 d . . . . .
C8 C 0.1066(4) -0.1510(11) 0.5564(3) 0.0240(9) Uani 1 1 d . . . . .
H8A H 0.084472 -0.355836 0.510835 0.036 Uiso 1 1 calc R U . . .
H8B H 0.042598 0.044701 0.525643 0.036 Uiso 1 1 calc R U . . .
H8C H 0.091048 -0.211334 0.622858 0.036 Uiso 1 1 calc R U . . .
C9 C 0.6867(3) 0.5309(10) 0.3592(3) 0.0148(6) Uani 1 1 d . . . . .
C10 C 0.8870(4) 0.6390(11) 0.2943(3) 0.0218(8) Uani 1 1 d . . . . .
H10A H 0.842191 0.510648 0.230716 0.033 Uiso 1 1 calc R U . . .
H10B H 0.992714 0.605473 0.313167 0.033 Uiso 1 1 calc R U . . .
H10C H 0.864566 0.890271 0.283911 0.033 Uiso 1 1 calc R U . . .

loop_
_atom_site_aniso_label
_atom_site_aniso_U_11
_atom_site_aniso_U_22
_atom_site_aniso_U_33
_atom_site_aniso_U_23
_atom_site_aniso_U_13
_atom_site_aniso_U_12
O1 0.0145(12) 0.0454(18) 0.0174(13) 0.0016(12) 0.0018(10) -0.0050(12)
O2 0.0129(10) 0.0354(16) 0.0158(11) 0.0007(12) 0.0059(9) -0.0063(11)
O3 0.0182(12) 0.0370(18) 0.0174(13) 0.0074(11) 0.0062(10) 0.0056(11)
O4 0.0132(10) 0.0282(15) 0.0157(11) 0.0047(12) 0.0051(8) -0.0026(11)
N1 0.0166(13) 0.044(2) 0.0151(14) 0.0104(14) 0.0002(12) -0.0011(15)
C1 0.0124(13) 0.0185(18) 0.0133(16) 0.0002(13) 0.0031(12) 0.0003(13)
C2 0.0143(13) 0.0187(16) 0.0117(15) -0.0007(12) 0.0054(12) -0.0012(12)
C3 0.0092(12) 0.0152(16) 0.0134(15) -0.0017(12) 0.0033(11) -0.0002(11)
C4 0.0122(13) 0.0163(15) 0.0103(14) -0.0018(12) 0.0022(11) -0.0010(12)
C5 0.0125(13) 0.0146(15) 0.0120(16) -0.0015(12) 0.0050(12) -0.0013(12)
C6 0.0120(13) 0.0185(17) 0.0145(15) 0.0006(13) 0.0031(12) -0.0012(12)
C7 0.0129(14) 0.0189(16) 0.0146(16) -0.0014(12) 0.0064(12) -0.0014(12)
C8 0.0140(14) 0.031(2) 0.029(2) 0.0012(17) 0.0096(15) -0.0067(15)
C9 0.0145(13) 0.0173(17) 0.0133(14) -0.0003(13) 0.0049(11) -0.0019(12)
C10 0.0199(15) 0.029(2) 0.0195(17) 0.0005(15) 0.0105(14) -0.0045(15)

loop_
_atom_type_symbol
_atom_type_description
_atom_type_scat_dispersion_real
_atom_type_scat_dispersion_imag
_atom_type_scat_source
C C 0.0033 0.0016 'International Tables Vol C Tables 4.2.6.8 and 6.1.1.4'
H H 0.0000 0.0000 'International Tables Vol C Tables 4.2.6.8 and 6.1.1.4'
N N 0.0061 0.0033 'International Tables Vol C Tables 4.2.6.8 and 6.1.1.4'
O O 0.0106 0.0060 'International Tables Vol C Tables 4.2.6.8 and 6.1.1.4'

loop_
_geom_angle_atom_site_label_1
_geom_angle_atom_site_label_2
_geom_angle_atom_site_label_3
_geom_angle
_geom_angle_site_symmetry_1
_geom_angle_site_symmetry_3
_geom_angle_publ_flag
C7 O2 C8 115.8(3) . . ?
C9 O4 C10 115.9(3) . . ?
H1A N1 H1B 109.4 . . ?
C1 N1 H1A 109.3 . . ?
C1 N1 H1B 109.4 . . ?
N1 C1 C2 120.8(3) . . ?
N1 C1 C6 120.8(3) . . ?
C6 C1 C2 118.4(3) . . ?
C1 C2 H2 119.9 . . ?
C3 C2 C1 120.2(3) . . ?
C3 C2 H2 119.9 . . ?
C2 C3 C4 121.0(3) . . ?
C2 C3 C7 121.2(3) . . ?
C4 C3 C7 117.8(3) . . ?
C3 C4 H4 120.7 . . ?
C5 C4 C3 118.6(3) . . ?
C5 C4 H4 120.7 . . ?
C4 C5 C9 117.8(3) . . ?
C6 C5 C4 121.1(3) . . ?
C6 C5 C9 121.0(3) . . ?
C1 C6 H6 119.7 . . ?
C5 C6 C1 120.6(3) . . ?
C5 C6 H6 119.7 . . ?
O1 C7 O2 123.2(3) . . ?
O1 C7 C3 124.3(3) . . ?
O2 C7 C3 112.5(3) . . ?
O2 C8 H8A 109.5 . . ?
O2 C8 H8B 109.5 . . ?
O2 C8 H8C 109.5 . . ?
H8A C8 H8B 109.5 . . ?
H8A C8 H8C 109.5 . . ?
H8B C8 H8C 109.5 . . ?
O3 C9 O4 123.2(3) . . ?
O3 C9 C5 124.7(3) . . ?
O4 C9 C5 112.1(3) . . ?
O4 C10 H10A 109.5 . . ?
O4 C10 H10B 109.5 . . ?
O4 C10 H10C 109.5 . . ?
H10A C10 H10B 109.5 . . ?
H10A C10 H10C 109.5 . . ?
H10B C10 H10C 109.5 . . ?

loop_
_geom_bond_atom_site_label_1
_geom_bond_atom_site_label_2
_geom_bond_distance
_geom_bond_site_symmetry_2
_geom_bond_publ_flag
O1 C7 1.203(5) . ?
O2 C7 1.334(4) . ?
O2 C8 1.441(4) . ?
O3 C9 1.203(4) . ?
O4 C9 1.333(4) . ?
O4 C10 1.444(4) . ?
N1 H1A 0.8604 . ?
N1 H1B 0.8609 . ?
N1 C1 1.373(5) . ?
C1 C2 1.399(5) . ?
C1 C6 1.399(5) . ?
C2 H2 0.9500 . ?
C2 C3 1.386(5) . ?
C3 C4 1.389(5) . ?
C3 C7 1.485(4) . ?
C4 H4 0.9500 . ?
C4 C5 1.387(4) . ?
C5 C6 1.376(5) . ?
C5 C9 1.490(4) . ?
C6 H6 0.9500 . ?
C8 H8A 0.9800 . ?
C8 H8B 0.9800 . ?
C8 H8C 0.9800 . ?
C10 H10A 0.9800 . ?
C10 H10B 0.9800 . ?
C10 H10C 0.9800 . ?

loop_
_geom_torsion_atom_site_label_1
_geom_torsion_atom_site_label_2
_geom_torsion_atom_site_label_3
_geom_torsion_atom_site_label_4
_geom_torsion
_geom_torsion_site_symmetry_1
_geom_torsion_site_symmetry_2
_geom_torsion_site_symmetry_3
_geom_torsion_site_symmetry_4
_geom_torsion_publ_flag
N1 C1 C2 C3 -179.1(4) . . . . ?
N1 C1 C6 C5 178.5(4) . . . . ?
C1 C2 C3 C4 0.4(5) . . . . ?
C1 C2 C3 C7 179.6(3) . . . . ?
C2 C1 C6 C5 0.8(5) . . . . ?
C2 C3 C4 C5 1.2(5) . . . . ?
C2 C3 C7 O1 -174.2(4) . . . . ?
C2 C3 C7 O2 5.0(5) . . . . ?
C3 C4 C5 C6 -1.8(5) . . . . ?
C3 C4 C5 C9 176.7(3) . . . . ?
C4 C3 C7 O1 5.0(6) . . . . ?
C4 C3 C7 O2 -175.7(3) . . . . ?
C4 C5 C6 C1 0.8(5) . . . . ?
C4 C5 C9 O3 14.2(6) . . . . ?
C4 C5 C9 O4 -164.1(3) . . . . ?
C6 C1 C2 C3 -1.4(5) . . . . ?
C6 C5 C9 O3 -167.3(4) . . . . ?
C6 C5 C9 O4 14.4(5) . . . . ?
C7 C3 C4 C5 -178.1(3) . . . . ?
C8 O2 C7 O1 1.2(6) . . . . ?
C8 O2 C7 C3 -178.0(3) . . . . ?
C9 C5 C6 C1 -177.6(3) . . . . ?
C10 O4 C9 O3 1.2(5) . . . . ?
C10 O4 C9 C5 179.6(3) . . . . ?

loop_
_twin_individual_id
_twin_individual_mass_fraction_refined
1 0.588(3)
2 0.412(3)
